data_7051339
_journal_name_full 'New Journal of Chemistry'
_journal_paper_doi 10.1039/b004641h
_journal_year 2000
_chemical_formula_sum 'C6 H24 Br4 N4 O'
_chemical_formula_weight 487.92
_space_group_IT_number 41
_symmetry_cell_setting orthorhombic
_symmetry_space_group_name_Hall 'A 2 -2ab'
_symmetry_space_group_name_H-M 'A b a 2'
_cell_angle_alpha 90.00
_cell_angle_beta 90.00
_cell_angle_gamma 90.00
_cell_formula_units_Z 8
_cell_length_a 14.286(3)
_cell_length_b 16.187(3)
_cell_length_c 14.162(3)
_cell_measurement_temperature 100(2)
_cell_volume 3274.9(11)
_diffrn_ambient_temperature 100(2)
_exptl_crystal_density_diffrn 1.975
_cod_depositor_comments
;
The following automatic conversions were performed:
'_symmetry_cell_setting' value 'Orthorhombic' changed to 'orthorhombic'
according to '/home/saulius/struct/CIF-dictionaries/cif_core.dic'
dictionary named 'cif_core.dic' version 2.4.1 from 2010-06-29.

Automatic conversion script
Id: cif_fix_enum 1527 2010-12-29 10:47:43Z saulius 
;
_cod_database_code 7051339

loop_
_symmetry_equiv_pos_as_xyz
'x, y, z'
'-x, -y, z'
'x+1/2, -y+1/2, z'
'-x+1/2, y+1/2, z'
'x, y+1/2, z+1/2'
'-x, -y+1/2, z+1/2'
'x+1/2, -y+1, z+1/2'
'-x+1/2, y+1, z+1/2'

loop_
_atom_site_label
_atom_site_type_symbol
_atom_site_fract_x
_atom_site_fract_y
_atom_site_fract_z
_atom_site_U_iso_or_equiv
_atom_site_adp_type
_atom_site_occupancy
_atom_site_symmetry_multiplicity
_atom_site_calc_flag
_atom_site_refinement_flags
_atom_site_disorder_assembly
_atom_site_disorder_group
Br1 Br 0.15490(4) 0.01976(4) 0.25843(5) 0.01285(19) Uani 1 1 d . . .
Br2 Br -0.03109(4) -0.30029(4) -0.09188(5) 0.01286(19) Uani 1 1 d . . .
Br3 Br 0.0000 0.0000 -0.00035(7) 0.0121(2) Uani 1 2 d S . .
Br4 Br 0.5000 0.0000 0.13191(8) 0.0169(2) Uani 1 2 d S . .
Br5 Br 0.20178(4) -0.25087(4) 0.12620(5) 0.01411(19) Uani 1 1 d . . .
O1 O 0.2125(6) 0.1660(5) -0.1352(5) 0.048(2) Uani 1 1 d . . .
H101 H 0.162(9) 0.202(8) -0.139(8) 0.05(3) Uiso 1 1 d . . .
N1 N 0.3525(4) 0.0873(4) -0.0120(4) 0.0144(12) Uani 1 1 d . . .
H13 H 0.3452 0.0832 -0.0756 0.017 Uiso 1 1 calc R . .
H12 H 0.4073 0.0629 0.0052 0.017 Uiso 1 1 calc R . .
H11 H 0.3536 0.1415 0.0050 0.017 Uiso 1 1 calc R . .
N2 N 0.2065(4) -0.0509(4) -0.0841(4) 0.0129(12) Uani 1 1 d . . .
H22 H 0.2355 -0.0214 -0.1313 0.016 Uiso 1 1 calc R . .
H21 H 0.1488 -0.0274 -0.0737 0.016 Uiso 1 1 calc R . .
N3 N 0.1158(4) -0.2227(4) -0.2388(4) 0.0127(11) Uani 1 1 d . . .
H32 H 0.0887 -0.2537 -0.1916 0.015 Uiso 1 1 calc R . .
H31 H 0.1728 -0.2460 -0.2529 0.015 Uiso 1 1 calc R . .
N4 N -0.0224(4) -0.3638(4) -0.3163(4) 0.0135(12) Uani 1 1 d . . .
H43 H -0.0810 -0.3440 -0.3273 0.016 Uiso 1 1 calc R . .
H42 H -0.0106 -0.3630 -0.2532 0.016 Uiso 1 1 calc R . .
H41 H -0.0182 -0.4166 -0.3380 0.016 Uiso 1 1 calc R . .
C1 C 0.2731(5) 0.0452(5) 0.0363(5) 0.0157(15) Uani 1 1 d . . .
H1B H 0.2143 0.0752 0.0224 0.019 Uiso 1 1 calc R . .
H1A H 0.2832 0.0467 0.1054 0.019 Uiso 1 1 calc R . .
C2 C 0.2636(5) -0.0443(4) 0.0042(5) 0.0164(14) Uani 1 1 d . . .
H2B H 0.3266 -0.0678 -0.0072 0.020 Uiso 1 1 calc R . .
H2A H 0.2335 -0.0770 0.0549 0.020 Uiso 1 1 calc R . .
C3 C 0.1932(5) -0.1383(5) -0.1162(4) 0.0127(14) Uani 1 1 d . . .
H3B H 0.1634 -0.1713 -0.0657 0.015 Uiso 1 1 calc R . .
H3A H 0.2545 -0.1635 -0.1316 0.015 Uiso 1 1 calc R . .
C4 C 0.1308(5) -0.1369(5) -0.2039(5) 0.0162(14) Uani 1 1 d . . .
H4B H 0.0698 -0.1114 -0.1881 0.019 Uiso 1 1 calc R . .
H4A H 0.1607 -0.1033 -0.2539 0.019 Uiso 1 1 calc R . .
C5 C 0.0548(5) -0.2255(5) -0.3242(5) 0.0146(14) Uani 1 1 d . . .
H5B H 0.0801 -0.1871 -0.3723 0.017 Uiso 1 1 calc R . .
H5A H -0.0087 -0.2061 -0.3070 0.017 Uiso 1 1 calc R . .
C6 C 0.0478(5) -0.3108(4) -0.3664(5) 0.0136(14) Uani 1 1 d . . .
H6B H 0.0298 -0.3061 -0.4337 0.016 Uiso 1 1 calc R . .
H6A H 0.1099 -0.3378 -0.3635 0.016 Uiso 1 1 calc R . .

loop_
_atom_site_aniso_label
_atom_site_aniso_U_11
_atom_site_aniso_U_22
_atom_site_aniso_U_33
_atom_site_aniso_U_23
_atom_site_aniso_U_13
_atom_site_aniso_U_12
Br1 0.0117(3) 0.0180(4) 0.0088(3) 0.0005(2) -0.0029(2) 0.0010(2)
Br2 0.0111(3) 0.0186(4) 0.0089(3) -0.0004(3) 0.0008(2) 0.0016(2)
Br3 0.0086(4) 0.0171(5) 0.0104(4) 0.000 0.000 0.0010(3)
Br4 0.0149(5) 0.0176(5) 0.0181(5) 0.000 0.000 -0.0017(4)
Br5 0.0084(3) 0.0178(4) 0.0162(3) -0.0039(3) -0.0011(3) 0.0018(2)
O1 0.057(5) 0.061(5) 0.025(3) 0.003(3) 0.003(3) 0.044(4)
N1 0.013(3) 0.019(3) 0.011(3) -0.003(2) 0.002(2) -0.008(2)
N2 0.008(2) 0.020(3) 0.011(3) -0.006(2) 0.001(2) -0.003(2)
N3 0.008(2) 0.018(3) 0.012(2) -0.001(2) 0.000(2) 0.001(2)
N4 0.010(2) 0.014(3) 0.016(3) -0.001(2) -0.001(2) -0.001(2)
C1 0.012(3) 0.023(4) 0.012(3) -0.005(3) 0.000(3) -0.005(3)
C2 0.016(3) 0.021(4) 0.012(3) 0.003(3) -0.003(3) 0.000(3)
C3 0.012(3) 0.013(4) 0.013(3) 0.004(3) 0.001(2) 0.003(2)
C4 0.014(3) 0.017(4) 0.017(3) 0.001(3) -0.005(3) -0.006(3)
C5 0.017(3) 0.014(4) 0.012(3) -0.002(3) -0.005(3) -0.002(3)
C6 0.019(3) 0.013(3) 0.009(3) 0.003(3) 0.001(3) -0.001(3)

loop_
_geom_bond_atom_site_label_1
_geom_bond_atom_site_label_2
_geom_bond_distance
_geom_bond_site_symmetry_2
_geom_bond_publ_flag
N1 C1 1.489(9) . ?
N2 C2 1.496(9) . ?
N2 C3 1.498(9) . ?
N3 C4 1.490(9) . ?
N3 C5 1.491(9) . ?
N4 C6 1.497(9) . ?
C1 C2 1.524(10) . ?
C3 C4 1.529(9) . ?
C5 C6 1.510(10) . ?

loop_
_cod_related_entry_id
_cod_related_entry_database
_cod_related_entry_code
1 ChemSpider 30652877
